data_7059625
loop_
_publ_author_name
'Ni, Hangcheng'
'Lu, Zhenpin'
'Xie, Zuowei'

_publ_section_title
;
 Light-promoted copper-catalyzed cage C-arylation of o-carboranes: facile
 synthesis of 1-aryl-o-carboranes and o-carborane-fused cyclics
;
_journal_issue 33
_journal_name_full 'New Journal of Chemistry'
_journal_page_first 14944
_journal_page_last 14948
_journal_paper_doi 10.1039/D0NJ02029J
_journal_volume 45
_journal_year 2021
_chemical_formula_moiety 'C9 H15 B10 N'
_chemical_formula_sum 'C9 H15 B10 N'
_chemical_formula_weight 245.32
_space_group_crystal_system monoclinic
_space_group_IT_number 14
_space_group_name_Hall '-P 2yn'
_space_group_name_H-M_alt 'P 1 21/n 1'
_atom_sites_solution_hydrogens difmap
_audit_creation_date 2020-05-11
_audit_creation_method
;
Olex2 1.3-alpha
(compiled 2020.05.07 svn.rd67b107b for OlexSys, GUI svn.r6103)
;
_audit_update_record
;
2020-05-14 deposited with the CCDC.	2020-05-19 downloaded from the CCDC.
;
_cell_angle_alpha 90
_cell_angle_beta 93.5997(13)
_cell_angle_gamma 90
_cell_formula_units_Z 4
_cell_length_a 7.2341(3)
_cell_length_b 18.7113(8)
_cell_length_c 10.2532(5)
_cell_measurement_reflns_used 355
_cell_measurement_temperature 296(2)
_cell_measurement_theta_max 15
_cell_measurement_theta_min 15
_cell_volume 1385.13(11)
_computing_cell_refinement 'BRUKER D8VENTURE DIFFRACTOMETER'
_computing_data_collection 'BRUKER D8VENTURE DIFFRACTOMETER'
_computing_data_reduction 'BRUKER D8VENTURE DIFFRACTOMETER'
_computing_molecular_graphics 'Olex2 1.3-alpha (Dolomanov et al., 2009)'
_computing_publication_material 'Olex2 1.3-alpha (Dolomanov et al., 2009)'
_computing_structure_refinement 'SHELXL 2018/3 (Sheldrick, 2015)'
_diffrn_ambient_temperature 296.15
_diffrn_measured_fraction_theta_full 0.996
_diffrn_measured_fraction_theta_max 0.997
_diffrn_measurement_device_type 'BRUKER D8VENTURE DIFFRACTOMETER'
_diffrn_measurement_method 'PHI & OMEGA SCAN'
_diffrn_radiation_type MoK\a
_diffrn_radiation_wavelength 0.71073
_diffrn_reflns_av_R_equivalents 0.0355
_diffrn_reflns_av_unetI/netI 0.0233
_diffrn_reflns_Laue_measured_fraction_full 0.996
_diffrn_reflns_Laue_measured_fraction_max 0.997
_diffrn_reflns_limit_h_max 9
_diffrn_reflns_limit_h_min -7
_diffrn_reflns_limit_k_max 23
_diffrn_reflns_limit_k_min -23
_diffrn_reflns_limit_l_max 12
_diffrn_reflns_limit_l_min -12
_diffrn_reflns_number 21450
_diffrn_reflns_point_group_measured_fraction_full 0.996
_diffrn_reflns_point_group_measured_fraction_max 0.997
_diffrn_reflns_theta_full 25.242
_diffrn_reflns_theta_max 26.491
_diffrn_reflns_theta_min 2.177
_exptl_absorpt_coefficient_mu 0.057
_exptl_absorpt_correction_T_max 0.7456
_exptl_absorpt_correction_T_min 0.6506
_exptl_absorpt_correction_type multi-scan
_exptl_crystal_colour colourless
_exptl_crystal_colour_primary colourless
_exptl_crystal_density_diffrn 1.176
_exptl_crystal_description block
_exptl_crystal_F_000 504
_exptl_crystal_size_max 0.5
_exptl_crystal_size_mid 0.4
_exptl_crystal_size_min 0.3
_refine_diff_density_max 0.191
_refine_diff_density_min -0.148
_refine_diff_density_rms 0.031
_refine_ls_extinction_coef 0.035(13)
_refine_ls_extinction_expression Fc^*^=kFc[1+0.001xFc^2^\l^3^/sin(2\q)]^-1/4^
_refine_ls_extinction_method 'SHELXL-2018/3 (Sheldrick 2018)'
_refine_ls_goodness_of_fit_ref 1.042
_refine_ls_hydrogen_treatment refxyz
_refine_ls_matrix_type full
_refine_ls_number_parameters 227
_refine_ls_number_reflns 2856
_refine_ls_number_restraints 0
_refine_ls_restrained_S_all 1.042
_refine_ls_R_factor_all 0.0658
_refine_ls_R_factor_gt 0.0496
_refine_ls_shift/su_max 0.000
_refine_ls_shift/su_mean 0.000
_refine_ls_structure_factor_coef Fsqd
_refine_ls_weighting_details 'w=1/[\s^2^(Fo^2^)+(0.0722P)^2^+0.2953P] where P=(Fo^2^+2Fc^2^)/3'
_refine_ls_weighting_scheme calc
_refine_ls_wR_factor_gt 0.1287
_refine_ls_wR_factor_ref 0.1422
_reflns_Friedel_coverage 0.000
_reflns_number_gt 2236
_reflns_number_total 2856
_reflns_threshold_expression 'I > 2\s(I)'
_cod_data_source_file d0nj02029j2.cif
_cod_data_source_block 3n
_cod_depositor_comments 'Adding full bibliography for 7059625.cif.'
_cod_database_code 7059625
_shelx_shelxl_version_number 2018/3
_shelx_space_group_comment
;
The symmetry employed for this shelxl refinement is uniquely defined
by the following loop, which should always be used as a source of
symmetry information in preference to the above space-group names.
They are only intended as comments.
;
_shelx_estimated_absorpt_t_max 0.983
_shelx_estimated_absorpt_t_min 0.972
_olex2_refinement_description
;
1. Fixed Uiso
 At 1.2 times of:
  All B(H) groups, All C(H) groups
;
_olex2_submission_special_instructions 'No special instructions were received'

loop_
_space_group_symop_operation_xyz
'x, y, z'
'-x+1/2, y+1/2, -z+1/2'
'-x, -y, -z'
'x-1/2, -y-1/2, z-1/2'

loop_
_atom_site_label
_atom_site_type_symbol
_atom_site_fract_x
_atom_site_fract_y
_atom_site_fract_z
_atom_site_U_iso_or_equiv
_atom_site_adp_type
_atom_site_occupancy
_atom_site_site_symmetry_order
_atom_site_calc_flag
_atom_site_refinement_flags_posn
_atom_site_refinement_flags_adp
_atom_site_refinement_flags_occupancy
_atom_site_disorder_assembly
_atom_site_disorder_group
C1 C 0.25962(18) 0.12200(7) 0.62886(12) 0.0369(3) Uani 1 1 d . . . . .
C2 C 0.4336(2) 0.17891(8) 0.61496(14) 0.0430(4) Uani 1 1 d . . . . .
H2 H 0.526(2) 0.1810(8) 0.6951(16) 0.052 Uiso 1 1 d . U . . .
C11 C 0.25385(18) 0.07865(7) 0.75228(12) 0.0382(3) Uani 1 1 d . . . . .
C12 C 0.2659(3) 0.00504(9) 0.74699(16) 0.0572(5) Uani 1 1 d . . . . .
H12 H 0.275(2) -0.0170(10) 0.6656(18) 0.069 Uiso 1 1 d . U . . .
C13 C 0.2637(3) -0.03570(9) 0.85901(17) 0.0608(5) Uani 1 1 d . . . . .
H13 H 0.274(3) -0.0878(11) 0.8534(17) 0.073 Uiso 1 1 d . U . . .
C14 C 0.24952(19) -0.00300(9) 0.97841(14) 0.0475(4) Uani 1 1 d . . . . .
C15 C 0.2345(2) 0.07041(10) 0.98477(15) 0.0557(4) Uani 1 1 d . . . . .
H15 H 0.224(3) 0.0931(9) 1.0638(19) 0.067 Uiso 1 1 d . U . . .
C16 C 0.2363(2) 0.11100(9) 0.87224(14) 0.0501(4) Uani 1 1 d . . . . .
H16 H 0.218(2) 0.1633(9) 0.8791(16) 0.060 Uiso 1 1 d . U . . .
C17 C 0.2526(2) -0.04566(10) 1.09619(16) 0.0587(5) Uani 1 1 d . . . . .
B3 B 0.4332(2) 0.10168(9) 0.52733(15) 0.0427(4) Uani 1 1 d . . . . .
H3 H 0.527(2) 0.0620(8) 0.5604(14) 0.051 Uiso 1 1 d . U . . .
B4 B 0.1988(3) 0.08569(11) 0.47936(17) 0.0538(5) Uani 1 1 d . . . . .
H4 H 0.147(2) 0.0298(9) 0.4743(17) 0.065 Uiso 1 1 d . U . . .
B5 B 0.0651(2) 0.15439(12) 0.5470(2) 0.0595(5) Uani 1 1 d . . . . .
H5 H -0.064(3) 0.1400(10) 0.5836(17) 0.071 Uiso 1 1 d . U . . .
B6 B 0.2178(3) 0.21272(10) 0.63538(18) 0.0541(5) Uani 1 1 d . . . . .
H6 H 0.190(2) 0.2362(9) 0.7289(18) 0.065 Uiso 1 1 d . U . . .
B7 B 0.4988(2) 0.18352(11) 0.45897(17) 0.0505(5) Uani 1 1 d . . . . .
H7 H 0.640(2) 0.1914(9) 0.4466(16) 0.061 Uiso 1 1 d . U . . .
B8 B 0.3471(3) 0.12540(11) 0.36987(17) 0.0556(5) Uani 1 1 d . . . . .
H8 H 0.393(2) 0.0962(9) 0.2876(17) 0.067 Uiso 1 1 d . U . . .
B9 B 0.1185(3) 0.15834(13) 0.38097(19) 0.0632(6) Uani 1 1 d . . . . .
H9 H 0.013(3) 0.1495(10) 0.3002(18) 0.076 Uiso 1 1 d . U . . .
B10 B 0.1305(3) 0.23651(12) 0.4780(2) 0.0635(6) Uani 1 1 d . . . . .
H10 H 0.028(3) 0.2808(10) 0.4649(18) 0.076 Uiso 1 1 d . U . . .
B11 B 0.3663(3) 0.25190(10) 0.52566(19) 0.0555(5) Uani 1 1 d . . . . .
H11 H 0.432(2) 0.3030(10) 0.5556(17) 0.067 Uiso 1 1 d . U . . .
B12 B 0.3044(3) 0.21899(11) 0.36755(18) 0.0536(5) Uani 1 1 d . . . . .
H12A H 0.318(2) 0.2539(9) 0.2781(17) 0.064 Uiso 1 1 d . U . . .
N1 N 0.2578(2) -0.07965(10) 1.18817(16) 0.0806(6) Uani 1 1 d . . . . .

loop_
_atom_site_aniso_label
_atom_site_aniso_U_11
_atom_site_aniso_U_22
_atom_site_aniso_U_33
_atom_site_aniso_U_23
_atom_site_aniso_U_13
_atom_site_aniso_U_12
C1 0.0360(7) 0.0403(7) 0.0344(7) 0.0022(5) 0.0028(5) 0.0011(5)
C2 0.0449(8) 0.0440(8) 0.0396(8) 0.0042(6) -0.0014(6) -0.0040(6)
C11 0.0341(7) 0.0436(8) 0.0370(7) 0.0046(6) 0.0021(5) -0.0013(6)
C12 0.0845(12) 0.0443(9) 0.0434(9) 0.0038(7) 0.0093(8) 0.0015(8)
C13 0.0813(13) 0.0466(9) 0.0548(10) 0.0119(7) 0.0065(9) -0.0030(8)
C14 0.0398(8) 0.0589(9) 0.0432(8) 0.0153(7) -0.0008(6) -0.0063(7)
C15 0.0672(11) 0.0655(11) 0.0343(8) 0.0032(7) 0.0014(7) -0.0022(8)
C16 0.0641(10) 0.0470(8) 0.0386(8) 0.0008(6) -0.0005(7) -0.0012(7)
C17 0.0509(9) 0.0733(11) 0.0509(9) 0.0200(8) -0.0046(7) -0.0090(8)
B3 0.0467(9) 0.0474(9) 0.0343(8) 0.0014(6) 0.0045(6) 0.0093(7)
B4 0.0612(12) 0.0594(11) 0.0390(9) 0.0029(8) -0.0099(8) -0.0145(9)
B5 0.0344(9) 0.0865(14) 0.0577(11) 0.0270(10) 0.0025(8) 0.0067(9)
B6 0.0677(12) 0.0474(10) 0.0491(10) 0.0082(8) 0.0169(9) 0.0192(8)
B7 0.0387(9) 0.0679(12) 0.0453(9) 0.0161(8) 0.0074(7) 0.0014(8)
B8 0.0687(12) 0.0663(12) 0.0319(8) 0.0013(8) 0.0044(8) 0.0071(10)
B9 0.0488(10) 0.0921(15) 0.0468(10) 0.0208(10) -0.0119(8) -0.0064(10)
B10 0.0575(12) 0.0725(13) 0.0616(12) 0.0259(10) 0.0117(9) 0.0256(10)
B11 0.0722(13) 0.0425(9) 0.0518(10) 0.0116(8) 0.0034(9) -0.0003(9)
B12 0.0502(10) 0.0666(12) 0.0442(9) 0.0193(8) 0.0039(7) 0.0063(9)
N1 0.0839(12) 0.0956(13) 0.0608(10) 0.0341(9) -0.0077(8) -0.0139(9)

loop_
_atom_type_symbol
_atom_type_description
_atom_type_scat_dispersion_real
_atom_type_scat_dispersion_imag
_atom_type_scat_source
C C 0.0033 0.0016 'International Tables Vol C Tables 4.2.6.8 and 6.1.1.4'
H H 0.0000 0.0000 'International Tables Vol C Tables 4.2.6.8 and 6.1.1.4'
B B 0.0013 0.0007 'International Tables Vol C Tables 4.2.6.8 and 6.1.1.4'
N N 0.0061 0.0033 'International Tables Vol C Tables 4.2.6.8 and 6.1.1.4'

loop_
_geom_angle_atom_site_label_1
_geom_angle_atom_site_label_2
_geom_angle_atom_site_label_3
_geom_angle
_geom_angle_site_symmetry_1
_geom_angle_site_symmetry_3
_geom_angle_publ_flag
C2 C1 B3 60.33(9) . . ?
C2 C1 B4 109.37(11) . . ?
C2 C1 B5 109.65(11) . . ?
C2 C1 B6 60.57(9) . . ?
C11 C1 C2 118.58(11) . . ?
C11 C1 B3 116.65(11) . . ?
C11 C1 B4 121.36(12) . . ?
C11 C1 B5 122.69(11) . . ?
C11 C1 B6 118.88(11) . . ?
B3 C1 B6 112.12(11) . . ?
B4 C1 B3 61.75(10) . . ?
B4 C1 B6 112.94(12) . . ?
B5 C1 B3 113.04(11) . . ?
B5 C1 B4 62.69(11) . . ?
B5 C1 B6 61.84(12) . . ?
C1 C2 H2 114.4(9) . . ?
C1 C2 B3 61.62(9) . . ?
C1 C2 B6 61.58(9) . . ?
C1 C2 B7 111.72(11) . . ?
C1 C2 B11 111.62(12) . . ?
B3 C2 H2 115.8(9) . . ?
B3 C2 B6 114.05(12) . . ?
B6 C2 H2 116.1(9) . . ?
B7 C2 H2 123.2(9) . . ?
B7 C2 B3 62.43(10) . . ?
B7 C2 B6 113.98(12) . . ?
B7 C2 B11 62.52(11) . . ?
B11 C2 H2 123.5(9) . . ?
B11 C2 B3 114.04(12) . . ?
B11 C2 B6 62.32(11) . . ?
C12 C11 C1 119.92(12) . . ?
C12 C11 C16 118.72(13) . . ?
C16 C11 C1 121.35(13) . . ?
C11 C12 H12 118.8(11) . . ?
C13 C12 C11 120.94(15) . . ?
C13 C12 H12 120.2(12) . . ?
C12 C13 H13 119.7(11) . . ?
C14 C13 C12 119.99(16) . . ?
C14 C13 H13 120.3(11) . . ?
C13 C14 C15 119.62(14) . . ?
C13 C14 C17 119.90(15) . . ?
C15 C14 C17 120.47(15) . . ?
C14 C15 H15 120.7(11) . . ?
C14 C15 C16 120.18(15) . . ?
C16 C15 H15 119.1(11) . . ?
C11 C16 H16 121.0(10) . . ?
C15 C16 C11 120.52(15) . . ?
C15 C16 H16 118.4(10) . . ?
N1 C17 C14 178.9(2) . . ?
C1 B3 H3 116.2(8) . . ?
C1 B3 B4 58.73(9) . . ?
C1 B3 B7 105.87(11) . . ?
C1 B3 B8 105.70(12) . . ?
C2 B3 C1 58.05(8) . . ?
C2 B3 H3 116.9(8) . . ?
C2 B3 B4 105.16(12) . . ?
C2 B3 B7 58.68(10) . . ?
C2 B3 B8 105.09(12) . . ?
B4 B3 H3 124.2(9) . . ?
B4 B3 B7 108.38(12) . . ?
B7 B3 H3 124.1(9) . . ?
B8 B3 H3 131.6(8) . . ?
B8 B3 B4 60.33(10) . . ?
B8 B3 B7 60.13(11) . . ?
C1 B4 B3 59.52(9) . . ?
C1 B4 H4 118.9(9) . . ?
C1 B4 B5 58.52(10) . . ?
C1 B4 B8 105.70(12) . . ?
C1 B4 B9 105.24(14) . . ?
B3 B4 H4 119.3(9) . . ?
B3 B4 B5 107.85(13) . . ?
B3 B4 B8 59.54(10) . . ?
B3 B4 B9 107.73(13) . . ?
B5 B4 H4 120.6(9) . . ?
B8 B4 H4 125.7(9) . . ?
B8 B4 B5 108.14(14) . . ?
B8 B4 B9 60.30(11) . . ?
B9 B4 H4 126.8(10) . . ?
B9 B4 B5 59.93(12) . . ?
C1 B5 B4 58.78(9) . . ?
C1 B5 H5 116.9(10) . . ?
C1 B5 B6 59.69(10) . . ?
C1 B5 B9 105.37(13) . . ?
C1 B5 B10 105.82(13) . . ?
B4 B5 H5 117.8(10) . . ?
B6 B5 B4 108.05(13) . . ?
B6 B5 H5 120.8(10) . . ?
B6 B5 B9 107.52(14) . . ?
B6 B5 B10 59.53(12) . . ?
B9 B5 B4 59.85(12) . . ?
B9 B5 H5 126.8(10) . . ?
B10 B5 B4 107.87(13) . . ?
B10 B5 H5 128.7(10) . . ?
B10 B5 B9 59.95(12) . . ?
C1 B6 B5 58.47(10) . . ?
C1 B6 H6 118.4(9) . . ?
C1 B6 B10 105.54(14) . . ?
C1 B6 B11 105.60(12) . . ?
C2 B6 C1 57.85(8) . . ?
C2 B6 B5 104.81(12) . . ?
C2 B6 H6 118.7(10) . . ?
C2 B6 B10 105.08(12) . . ?
C2 B6 B11 58.53(10) . . ?
B5 B6 H6 124.0(10) . . ?
B5 B6 B11 108.46(13) . . ?
B10 B6 B5 60.39(12) . . ?
B10 B6 H6 129.4(9) . . ?
B10 B6 B11 60.38(12) . . ?
B11 B6 H6 123.4(10) . . ?
C2 B7 B3 58.89(9) . . ?
C2 B7 H7 116.9(9) . . ?
C2 B7 B8 104.86(12) . . ?
C2 B7 B11 58.75(10) . . ?
C2 B7 B12 105.03(12) . . ?
B3 B7 H7 117.4(9) . . ?
B3 B7 B11 108.05(12) . . ?
B3 B7 B12 108.15(13) . . ?
B8 B7 B3 59.63(10) . . ?
B8 B7 H7 127.3(9) . . ?
B8 B7 B11 108.26(13) . . ?
B8 B7 B12 60.50(11) . . ?
B11 B7 H7 120.2(9) . . ?
B11 B7 B12 59.98(11) . . ?
B12 B7 H7 129.2(9) . . ?
B3 B8 B4 60.13(10) . . ?
B3 B8 B7 60.24(10) . . ?
B3 B8 H8 119.1(9) . . ?
B3 B8 B9 107.93(12) . . ?
B3 B8 B12 108.27(13) . . ?
B4 B8 H8 120.9(9) . . ?
B4 B8 B9 59.96(11) . . ?
B4 B8 B12 108.13(14) . . ?
B7 B8 B4 108.32(12) . . ?
B7 B8 H8 120.7(10) . . ?
B7 B8 B9 107.79(14) . . ?
B7 B8 B12 60.03(11) . . ?
B9 B8 H8 124.0(10) . . ?
B9 B8 B12 59.81(11) . . ?
B12 B8 H8 123.5(9) . . ?
B4 B9 B5 60.22(11) . . ?
B4 B9 B8 59.74(11) . . ?
B4 B9 H9 120.0(10) . . ?
B4 B9 B12 108.25(13) . . ?
B5 B9 B8 107.92(13) . . ?
B5 B9 H9 122.1(10) . . ?
B5 B9 B12 108.30(15) . . ?
B8 B9 H9 120.3(10) . . ?
B10 B9 B4 108.19(13) . . ?
B10 B9 B5 59.97(12) . . ?
B10 B9 B8 108.08(14) . . ?
B10 B9 H9 123.5(10) . . ?
B10 B9 B12 60.20(12) . . ?
B12 B9 B8 60.18(11) . . ?
B12 B9 H9 122.1(10) . . ?
B5 B10 H10 120.2(10) . . ?
B5 B10 B12 108.23(15) . . ?
B6 B10 B5 60.08(11) . . ?
B6 B10 B9 108.06(14) . . ?
B6 B10 H10 119.9(10) . . ?
B6 B10 B11 60.10(12) . . ?
B6 B10 B12 108.16(13) . . ?
B9 B10 B5 60.08(12) . . ?
B9 B10 H10 122.7(10) . . ?
B9 B10 B11 107.62(14) . . ?
B9 B10 B12 60.00(12) . . ?
B11 B10 B5 107.99(13) . . ?
B11 B10 H10 122.3(10) . . ?
B11 B10 B12 59.77(11) . . ?
B12 B10 H10 123.6(9) . . ?
C2 B11 B6 59.15(9) . . ?
C2 B11 B7 58.73(10) . . ?
C2 B11 B10 104.89(13) . . ?
C2 B11 H11 116.3(9) . . ?
C2 B11 B12 105.20(13) . . ?
B6 B11 B10 59.52(12) . . ?
B6 B11 H11 116.8(9) . . ?
B6 B11 B12 108.13(15) . . ?
B7 B11 B6 108.29(12) . . ?
B7 B11 B10 108.26(14) . . ?
B7 B11 H11 120.2(9) . . ?
B7 B11 B12 60.22(11) . . ?
B10 B11 H11 127.5(9) . . ?
B12 B11 B10 60.30(12) . . ?
B12 B11 H11 129.7(9) . . ?
B7 B12 B8 59.47(11) . . ?
B7 B12 B9 107.49(13) . . ?
B7 B12 B10 107.63(12) . . ?
B7 B12 H12A 122.3(9) . . ?
B8 B12 H12A 123.5(9) . . ?
B9 B12 B8 60.00(12) . . ?
B9 B12 B10 59.81(13) . . ?
B9 B12 H12A 122.5(9) . . ?
B10 B12 B8 107.62(13) . . ?
B10 B12 H12A 120.8(9) . . ?
B11 B12 B7 59.80(11) . . ?
B11 B12 B8 107.30(12) . . ?
B11 B12 B9 107.59(13) . . ?
B11 B12 B10 59.93(12) . . ?
B11 B12 H12A 120.7(9) . . ?

loop_
_geom_bond_atom_site_label_1
_geom_bond_atom_site_label_2
_geom_bond_distance
_geom_bond_site_symmetry_2
_geom_bond_publ_flag
C1 C2 1.6617(19) . ?
C1 C11 1.5059(18) . ?
C1 B3 1.723(2) . ?
C1 B4 1.709(2) . ?
C1 B5 1.704(2) . ?
C1 B6 1.726(2) . ?
C2 H2 1.026(16) . ?
C2 B3 1.702(2) . ?
C2 B6 1.710(2) . ?
C2 B7 1.698(2) . ?
C2 B11 1.698(2) . ?
C11 C12 1.381(2) . ?
C11 C16 1.384(2) . ?
C12 H12 0.937(19) . ?
C12 C13 1.379(2) . ?
C13 H13 0.980(19) . ?
C13 C14 1.378(2) . ?
C14 C15 1.380(2) . ?
C14 C17 1.447(2) . ?
C15 H15 0.922(19) . ?
C15 C16 1.382(2) . ?
C16 H16 0.990(17) . ?
C17 N1 1.136(2) . ?
B3 H3 1.047(16) . ?
B3 B4 1.761(3) . ?
B3 B7 1.762(2) . ?
B3 B8 1.751(2) . ?
B4 H4 1.112(17) . ?
B4 B5 1.776(3) . ?
B4 B8 1.765(3) . ?
B4 B9 1.769(3) . ?
B5 H5 1.065(19) . ?
B5 B6 1.763(3) . ?
B5 B9 1.770(3) . ?
B5 B10 1.768(3) . ?
B6 H6 1.086(18) . ?
B6 B10 1.753(3) . ?
B6 B11 1.763(3) . ?
B7 H7 1.048(17) . ?
B7 B8 1.760(3) . ?
B7 B11 1.762(3) . ?
B7 B12 1.770(2) . ?
B8 H8 1.075(17) . ?
B8 B9 1.775(3) . ?
B8 B12 1.778(3) . ?
B9 H9 1.105(19) . ?
B9 B10 1.768(3) . ?
B9 B12 1.771(3) . ?
B10 H10 1.114(19) . ?
B10 B11 1.768(3) . ?
B10 B12 1.775(3) . ?
B11 H11 1.102(18) . ?
B11 B12 1.765(3) . ?
B12 H12A 1.136(18) . ?

loop_
_geom_torsion_atom_site_label_1
_geom_torsion_atom_site_label_2
_geom_torsion_atom_site_label_3
_geom_torsion_atom_site_label_4
_geom_torsion
_geom_torsion_site_symmetry_1
_geom_torsion_site_symmetry_2
_geom_torsion_site_symmetry_3
_geom_torsion_site_symmetry_4
_geom_torsion_publ_flag
C1 C2 B3 B4 36.60(10) . . . . ?
C1 C2 B3 B7 139.17(12) . . . . ?
C1 C2 B3 B8 99.33(12) . . . . ?
C1 C2 B6 B5 -36.37(10) . . . . ?
C1 C2 B6 B10 -99.11(14) . . . . ?
C1 C2 B6 B11 -139.21(13) . . . . ?
C1 C2 B7 B3 -38.26(11) . . . . ?
C1 C2 B7 B8 1.28(16) . . . . ?
C1 C2 B7 B11 103.88(14) . . . . ?
C1 C2 B7 B12 64.13(16) . . . . ?
C1 C2 B11 B6 38.18(12) . . . . ?
C1 C2 B11 B7 -104.04(13) . . . . ?
C1 C2 B11 B10 -1.46(17) . . . . ?
C1 C2 B11 B12 -64.14(16) . . . . ?
C1 C11 C12 C13 179.04(15) . . . . ?
C1 C11 C16 C15 -178.84(14) . . . . ?
C1 B3 B4 B5 34.31(11) . . . . ?
C1 B3 B4 B8 135.27(13) . . . . ?
C1 B3 B4 B9 97.59(15) . . . . ?
C1 B3 B7 C2 35.23(10) . . . . ?
C1 B3 B7 B8 -99.27(13) . . . . ?
C1 B3 B7 B11 1.73(16) . . . . ?
C1 B3 B7 B12 -61.72(15) . . . . ?
C1 B3 B8 B4 -38.67(12) . . . . ?
C1 B3 B8 B7 99.56(13) . . . . ?
C1 B3 B8 B9 -1.09(18) . . . . ?
C1 B3 B8 B12 62.18(16) . . . . ?
C1 B4 B5 B6 35.10(11) . . . . ?
C1 B4 B5 B9 135.28(14) . . . . ?
C1 B4 B5 B10 98.02(15) . . . . ?
C1 B4 B8 B3 39.05(11) . . . . ?
C1 B4 B8 B7 1.52(18) . . . . ?
C1 B4 B8 B9 -98.86(15) . . . . ?
C1 B4 B8 B12 -62.04(16) . . . . ?
C1 B4 B9 B5 -38.46(12) . . . . ?
C1 B4 B9 B8 99.64(14) . . . . ?
C1 B4 B9 B10 -1.11(18) . . . . ?
C1 B4 B9 B12 62.63(17) . . . . ?
C1 B5 B6 C2 36.09(10) . . . . ?
C1 B5 B6 B10 135.25(13) . . . . ?
C1 B5 B6 B11 97.34(13) . . . . ?
C1 B5 B9 B4 38.61(12) . . . . ?
C1 B5 B9 B8 1.3(2) . . . . ?
C1 B5 B9 B10 -99.64(15) . . . . ?
C1 B5 B9 B12 -62.38(18) . . . . ?
C1 B5 B10 B6 -39.17(12) . . . . ?
C1 B5 B10 B9 98.88(15) . . . . ?
C1 B5 B10 B11 -1.51(19) . . . . ?
C1 B5 B10 B12 61.73(18) . . . . ?
C1 B6 B10 B5 38.52(12) . . . . ?
C1 B6 B10 B9 0.98(18) . . . . ?
C1 B6 B10 B11 -99.38(14) . . . . ?
C1 B6 B10 B12 -62.50(18) . . . . ?
C1 B6 B11 C2 -35.05(11) . . . . ?
C1 B6 B11 B7 -1.57(18) . . . . ?
C1 B6 B11 B10 99.28(15) . . . . ?
C1 B6 B11 B12 62.18(16) . . . . ?
C2 C1 C11 C12 -117.10(15) . . . . ?
C2 C1 C11 C16 63.00(17) . . . . ?
C2 C1 B3 B4 -137.68(12) . . . . ?
C2 C1 B3 B7 -35.50(11) . . . . ?
C2 C1 B3 B8 -98.24(13) . . . . ?
C2 C1 B4 B3 38.32(11) . . . . ?
C2 C1 B4 B5 -102.69(12) . . . . ?
C2 C1 B4 B8 -0.74(16) . . . . ?
C2 C1 B4 B9 -63.56(15) . . . . ?
C2 C1 B5 B4 102.24(12) . . . . ?
C2 C1 B5 B6 -38.47(11) . . . . ?
C2 C1 B5 B9 63.11(17) . . . . ?
C2 C1 B5 B10 0.62(17) . . . . ?
C2 C1 B6 B5 137.73(12) . . . . ?
C2 C1 B6 B10 98.29(13) . . . . ?
C2 C1 B6 B11 35.35(12) . . . . ?
C2 B3 B4 C1 -36.29(10) . . . . ?
C2 B3 B4 B5 -1.98(15) . . . . ?
C2 B3 B4 B8 98.98(13) . . . . ?
C2 B3 B4 B9 61.30(16) . . . . ?
C2 B3 B7 B8 -134.50(13) . . . . ?
C2 B3 B7 B11 -33.49(12) . . . . ?
C2 B3 B7 B12 -96.94(14) . . . . ?
C2 B3 B8 B4 -99.10(13) . . . . ?
C2 B3 B8 B7 39.13(11) . . . . ?
C2 B3 B8 B9 -61.52(16) . . . . ?
C2 B3 B8 B12 1.76(16) . . . . ?
C2 B6 B10 B5 98.71(14) . . . . ?
C2 B6 B10 B9 61.17(17) . . . . ?
C2 B6 B10 B11 -39.19(13) . . . . ?
C2 B6 B10 B12 -2.31(19) . . . . ?
C2 B6 B11 B7 33.47(12) . . . . ?
C2 B6 B11 B10 134.33(14) . . . . ?
C2 B6 B11 B12 97.23(14) . . . . ?
C2 B7 B8 B3 -39.19(11) . . . . ?
C2 B7 B8 B4 -1.70(17) . . . . ?
C2 B7 B8 B9 61.71(15) . . . . ?
C2 B7 B8 B12 99.10(13) . . . . ?
C2 B7 B11 B6 -33.64(12) . . . . ?
C2 B7 B11 B10 -96.67(13) . . . . ?
C2 B7 B11 B12 -134.50(14) . . . . ?
C2 B7 B12 B8 -98.81(13) . . . . ?
C2 B7 B12 B9 -61.41(17) . . . . ?
C2 B7 B12 B10 1.64(18) . . . . ?
C2 B7 B12 B11 39.15(12) . . . . ?
C2 B11 B12 B7 -39.18(12) . . . . ?
C2 B11 B12 B8 -2.01(18) . . . . ?
C2 B11 B12 B9 61.21(17) . . . . ?
C2 B11 B12 B10 98.72(14) . . . . ?
C11 C1 C2 B3 106.11(13) . . . . ?
C11 C1 C2 B6 -108.92(13) . . . . ?
C11 C1 C2 B7 144.71(12) . . . . ?
C11 C1 C2 B11 -147.40(13) . . . . ?
C11 C1 B3 C2 -109.27(13) . . . . ?
C11 C1 B3 B4 113.05(14) . . . . ?
C11 C1 B3 B7 -144.77(12) . . . . ?
C11 C1 B3 B8 152.48(13) . . . . ?
C11 C1 B4 B3 -105.59(13) . . . . ?
C11 C1 B4 B5 113.40(14) . . . . ?
C11 C1 B4 B8 -144.66(13) . . . . ?
C11 C1 B4 B9 152.53(13) . . . . ?
C11 C1 B5 B4 -111.39(15) . . . . ?
C11 C1 B5 B6 107.90(14) . . . . ?
C11 C1 B5 B9 -150.51(14) . . . . ?
C11 C1 B5 B10 147.00(14) . . . . ?
C11 C1 B6 C2 108.43(13) . . . . ?
C11 C1 B6 B5 -113.85(13) . . . . ?
C11 C1 B6 B10 -153.29(13) . . . . ?
C11 C1 B6 B11 143.77(13) . . . . ?
C11 C12 C13 C14 -0.1(3) . . . . ?
C12 C11 C16 C15 1.3(2) . . . . ?
C12 C13 C14 C15 1.1(3) . . . . ?
C12 C13 C14 C17 -178.19(16) . . . . ?
C13 C14 C15 C16 -0.9(2) . . . . ?
C14 C15 C16 C11 -0.3(2) . . . . ?
C16 C11 C12 C13 -1.1(3) . . . . ?
C17 C14 C15 C16 178.40(15) . . . . ?
B3 C1 C2 B6 144.98(12) . . . . ?
B3 C1 C2 B7 38.60(11) . . . . ?
B3 C1 C2 B11 106.49(13) . . . . ?
B3 C1 C11 C12 -48.04(18) . . . . ?
B3 C1 C11 C16 132.06(14) . . . . ?
B3 C1 B4 B5 -141.01(13) . . . . ?
B3 C1 B4 B8 -39.06(12) . . . . ?
B3 C1 B4 B9 -101.88(14) . . . . ?
B3 C1 B5 B4 37.03(13) . . . . ?
B3 C1 B5 B6 -103.68(13) . . . . ?
B3 C1 B5 B9 -2.09(19) . . . . ?
B3 C1 B5 B10 -64.58(17) . . . . ?
B3 C1 B6 C2 -32.56(11) . . . . ?
B3 C1 B6 B5 105.16(12) . . . . ?
B3 C1 B6 B10 65.72(16) . . . . ?
B3 C1 B6 B11 2.78(17) . . . . ?
B3 C2 B6 C1 33.57(11) . . . . ?
B3 C2 B6 B5 -2.80(15) . . . . ?
B3 C2 B6 B10 -65.55(16) . . . . ?
B3 C2 B6 B11 -105.64(14) . . . . ?
B3 C2 B7 B8 39.55(12) . . . . ?
B3 C2 B7 B11 142.15(13) . . . . ?
B3 C2 B7 B12 102.40(14) . . . . ?
B3 C2 B11 B6 105.66(14) . . . . ?
B3 C2 B11 B7 -36.56(13) . . . . ?
B3 C2 B11 B10 66.02(17) . . . . ?
B3 C2 B11 B12 3.35(18) . . . . ?
B3 B4 B5 C1 -34.72(11) . . . . ?
B3 B4 B5 B6 0.38(16) . . . . ?
B3 B4 B5 B9 100.56(14) . . . . ?
B3 B4 B5 B10 63.29(16) . . . . ?
B3 B4 B8 B7 -37.53(12) . . . . ?
B3 B4 B8 B9 -137.92(14) . . . . ?
B3 B4 B8 B12 -101.09(14) . . . . ?
B3 B4 B9 B5 -100.76(14) . . . . ?
B3 B4 B9 B8 37.34(13) . . . . ?
B3 B4 B9 B10 -63.41(17) . . . . ?
B3 B4 B9 B12 0.33(19) . . . . ?
B3 B7 B8 B4 37.48(12) . . . . ?
B3 B7 B8 B9 100.90(13) . . . . ?
B3 B7 B8 B12 138.29(13) . . . . ?
B3 B7 B11 C2 33.55(12) . . . . ?
B3 B7 B11 B6 -0.10(18) . . . . ?
B3 B7 B11 B10 -63.13(16) . . . . ?
B3 B7 B11 B12 -100.96(14) . . . . ?
B3 B7 B12 B8 -37.17(12) . . . . ?
B3 B7 B12 B9 0.23(18) . . . . ?
B3 B7 B12 B10 63.28(18) . . . . ?
B3 B7 B12 B11 100.79(13) . . . . ?
B3 B8 B9 B4 -37.65(13) . . . . ?
B3 B8 B9 B5 -0.1(2) . . . . ?
B3 B8 B9 B10 63.28(17) . . . . ?
B3 B8 B9 B12 101.13(15) . . . . ?
B3 B8 B12 B7 37.47(12) . . . . ?
B3 B8 B12 B9 -100.55(14) . . . . ?
B3 B8 B12 B10 -62.99(17) . . . . ?
B3 B8 B12 B11 0.16(18) . . . . ?
B4 C1 C2 B3 -38.95(11) . . . . ?
B4 C1 C2 B6 106.03(13) . . . . ?
B4 C1 C2 B7 -0.35(16) . . . . ?
B4 C1 C2 B11 67.54(15) . . . . ?
B4 C1 C11 C12 23.64(19) . . . . ?
B4 C1 C11 C16 -156.26(14) . . . . ?
B4 C1 B3 C2 137.68(12) . . . . ?
B4 C1 B3 B7 102.18(13) . . . . ?
B4 C1 B3 B8 39.44(12) . . . . ?
B4 C1 B5 B6 -140.71(13) . . . . ?
B4 C1 B5 B9 -39.12(14) . . . . ?
B4 C1 B5 B10 -101.61(15) . . . . ?
B4 C1 B6 C2 -100.06(12) . . . . ?
B4 C1 B6 B5 37.66(13) . . . . ?
B4 C1 B6 B10 -1.78(17) . . . . ?
B4 C1 B6 B11 -64.72(16) . . . . ?
B4 B3 B7 C2 96.91(12) . . . . ?
B4 B3 B7 B8 -37.58(13) . . . . ?
B4 B3 B7 B11 63.42(16) . . . . ?
B4 B3 B7 B12 -0.03(17) . . . . ?
B4 B3 B8 B7 138.23(14) . . . . ?
B4 B3 B8 B9 37.58(14) . . . . ?
B4 B3 B8 B12 100.85(15) . . . . ?
B4 B5 B6 C1 -34.72(11) . . . . ?
B4 B5 B6 C2 1.37(16) . . . . ?
B4 B5 B6 B10 100.53(14) . . . . ?
B4 B5 B6 B11 62.61(16) . . . . ?
B4 B5 B9 B8 -37.32(14) . . . . ?
B4 B5 B9 B10 -138.26(14) . . . . ?
B4 B5 B9 B12 -100.99(15) . . . . ?
B4 B5 B10 B6 -100.84(14) . . . . ?
B4 B5 B10 B9 37.22(13) . . . . ?
B4 B5 B10 B11 -63.17(18) . . . . ?
B4 B5 B10 B12 0.06(19) . . . . ?
B4 B8 B9 B5 37.53(14) . . . . ?
B4 B8 B9 B10 100.93(14) . . . . ?
B4 B8 B9 B12 138.78(14) . . . . ?
B4 B8 B12 B7 101.13(13) . . . . ?
B4 B8 B12 B9 -36.89(12) . . . . ?
B4 B8 B12 B10 0.67(17) . . . . ?
B4 B8 B12 B11 63.81(17) . . . . ?
B4 B9 B10 B5 -37.46(13) . . . . ?
B4 B9 B10 B6 0.07(19) . . . . ?
B4 B9 B10 B11 63.55(17) . . . . ?
B4 B9 B10 B12 101.05(15) . . . . ?
B4 B9 B12 B7 -0.34(19) . . . . ?
B4 B9 B12 B8 36.82(13) . . . . ?
B4 B9 B12 B10 -100.95(15) . . . . ?
B4 B9 B12 B11 -63.38(18) . . . . ?
B5 C1 C2 B3 -105.95(13) . . . . ?
B5 C1 C2 B6 39.03(12) . . . . ?
B5 C1 C2 B7 -67.34(15) . . . . ?
B5 C1 C2 B11 0.54(16) . . . . ?
B5 C1 C11 C12 99.33(18) . . . . ?
B5 C1 C11 C16 -80.57(19) . . . . ?
B5 C1 B3 C2 100.27(13) . . . . ?
B5 C1 B3 B4 -37.41(13) . . . . ?
B5 C1 B3 B7 64.77(15) . . . . ?
B5 C1 B3 B8 2.03(17) . . . . ?
B5 C1 B4 B3 141.01(13) . . . . ?
B5 C1 B4 B8 101.95(14) . . . . ?
B5 C1 B4 B9 39.13(13) . . . . ?
B5 C1 B6 C2 -137.73(12) . . . . ?
B5 C1 B6 B10 -39.44(13) . . . . ?
B5 C1 B6 B11 -102.38(14) . . . . ?
B5 B4 B8 B3 100.46(13) . . . . ?
B5 B4 B8 B7 62.93(17) . . . . ?
B5 B4 B8 B9 -37.46(14) . . . . ?
B5 B4 B8 B12 -0.63(17) . . . . ?
B5 B4 B9 B8 138.10(15) . . . . ?
B5 B4 B9 B10 37.35(14) . . . . ?
B5 B4 B9 B12 101.08(17) . . . . ?
B5 B6 B10 B9 -37.54(14) . . . . ?
B5 B6 B10 B11 -137.90(14) . . . . ?
B5 B6 B10 B12 -101.02(17) . . . . ?
B5 B6 B11 C2 -96.41(13) . . . . ?
B5 B6 B11 B7 -62.94(17) . . . . ?
B5 B6 B11 B10 37.92(13) . . . . ?
B5 B6 B11 B12 0.82(17) . . . . ?
B5 B9 B10 B6 37.54(13) . . . . ?
B5 B9 B10 B11 101.01(14) . . . . ?
B5 B9 B10 B12 138.51(13) . . . . ?
B5 B9 B12 B7 63.44(18) . . . . ?
B5 B9 B12 B8 100.60(15) . . . . ?
B5 B9 B12 B10 -37.16(13) . . . . ?
B5 B9 B12 B11 0.40(19) . . . . ?
B5 B10 B11 C2 1.80(19) . . . . ?
B5 B10 B11 B6 -37.66(13) . . . . ?
B5 B10 B11 B7 63.25(18) . . . . ?
B5 B10 B11 B12 101.05(16) . . . . ?
B5 B10 B12 B7 -63.17(19) . . . . ?
B5 B10 B12 B8 -0.45(19) . . . . ?
B5 B10 B12 B9 37.20(14) . . . . ?
B5 B10 B12 B11 -100.62(15) . . . . ?
B6 C1 C2 B3 -144.98(12) . . . . ?
B6 C1 C2 B7 -106.37(13) . . . . ?
B6 C1 C2 B11 -38.49(12) . . . . ?
B6 C1 C11 C12 172.68(14) . . . . ?
B6 C1 C11 C16 -7.2(2) . . . . ?
B6 C1 B3 C2 32.65(12) . . . . ?
B6 C1 B3 B4 -105.03(13) . . . . ?
B6 C1 B3 B7 -2.85(16) . . . . ?
B6 C1 B3 B8 -65.59(15) . . . . ?
B6 C1 B4 B3 103.69(13) . . . . ?
B6 C1 B4 B5 -37.32(13) . . . . ?
B6 C1 B4 B8 64.63(16) . . . . ?
B6 C1 B4 B9 1.81(17) . . . . ?
B6 C1 B5 B4 140.71(13) . . . . ?
B6 C1 B5 B9 101.59(15) . . . . ?
B6 C1 B5 B10 39.10(13) . . . . ?
B6 C2 B3 C1 -33.55(11) . . . . ?
B6 C2 B3 B4 3.04(15) . . . . ?
B6 C2 B3 B7 105.61(13) . . . . ?
B6 C2 B3 B8 65.78(15) . . . . ?
B6 C2 B7 B3 -105.71(14) . . . . ?
B6 C2 B7 B8 -66.17(16) . . . . ?
B6 C2 B7 B11 36.43(14) . . . . ?
B6 C2 B7 B12 -3.32(18) . . . . ?
B6 C2 B11 B7 -142.21(14) . . . . ?
B6 C2 B11 B10 -39.63(13) . . . . ?
B6 C2 B11 B12 -102.31(15) . . . . ?
B6 B5 B9 B4 101.10(14) . . . . ?
B6 B5 B9 B8 63.78(18) . . . . ?
B6 B5 B9 B10 -37.16(13) . . . . ?
B6 B5 B9 B12 0.10(19) . . . . ?
B6 B5 B10 B9 138.06(14) . . . . ?
B6 B5 B10 B11 37.67(14) . . . . ?
B6 B5 B10 B12 100.90(15) . . . . ?
B6 B10 B11 C2 39.45(12) . . . . ?
B6 B10 B11 B7 100.91(13) . . . . ?
B6 B10 B11 B12 138.70(14) . . . . ?
B6 B10 B12 B7 0.4(2) . . . . ?
B6 B10 B12 B8 63.15(19) . . . . ?
B6 B10 B12 B9 100.80(16) . . . . ?
B6 B10 B12 B11 -37.02(14) . . . . ?
B6 B11 B12 B7 -101.13(13) . . . . ?
B6 B11 B12 B8 -63.97(17) . . . . ?
B6 B11 B12 B9 -0.75(18) . . . . ?
B6 B11 B12 B10 36.76(13) . . . . ?
B7 C2 B3 C1 -139.17(12) . . . . ?
B7 C2 B3 B4 -102.57(13) . . . . ?
B7 C2 B3 B8 -39.84(12) . . . . ?
B7 C2 B6 C1 102.70(13) . . . . ?
B7 C2 B6 B5 66.33(15) . . . . ?
B7 C2 B6 B10 3.59(18) . . . . ?
B7 C2 B6 B11 -36.51(14) . . . . ?
B7 C2 B11 B6 142.21(14) . . . . ?
B7 C2 B11 B10 102.58(15) . . . . ?
B7 C2 B11 B12 39.90(12) . . . . ?
B7 B3 B4 C1 -97.77(12) . . . . ?
B7 B3 B4 B5 -63.46(15) . . . . ?
B7 B3 B4 B8 37.50(13) . . . . ?
B7 B3 B4 B9 -0.18(17) . . . . ?
B7 B3 B8 B4 -138.23(14) . . . . ?
B7 B3 B8 B9 -100.65(15) . . . . ?
B7 B3 B8 B12 -37.38(12) . . . . ?
B7 B8 B9 B4 -101.29(13) . . . . ?
B7 B8 B9 B5 -63.76(18) . . . . ?
B7 B8 B9 B10 -0.36(17) . . . . ?
B7 B8 B9 B12 37.49(12) . . . . ?
B7 B8 B12 B9 -138.02(13) . . . . ?
B7 B8 B12 B10 -100.46(14) . . . . ?
B7 B8 B12 B11 -37.31(13) . . . . ?
B7 B11 B12 B8 37.17(13) . . . . ?
B7 B11 B12 B9 100.38(15) . . . . ?
B7 B11 B12 B10 137.89(14) . . . . ?
B8 B3 B4 C1 -135.27(13) . . . . ?
B8 B3 B4 B5 -100.95(14) . . . . ?
B8 B3 B4 B9 -37.68(13) . . . . ?
B8 B3 B7 C2 134.50(13) . . . . ?
B8 B3 B7 B11 101.00(14) . . . . ?
B8 B3 B7 B12 37.55(13) . . . . ?
B8 B4 B5 C1 -97.66(13) . . . . ?
B8 B4 B5 B6 -62.56(16) . . . . ?
B8 B4 B5 B9 37.62(13) . . . . ?
B8 B4 B5 B10 0.35(18) . . . . ?
B8 B4 B9 B5 -138.10(15) . . . . ?
B8 B4 B9 B10 -100.75(15) . . . . ?
B8 B4 B9 B12 -37.01(13) . . . . ?
B8 B7 B11 C2 96.64(13) . . . . ?
B8 B7 B11 B6 63.00(16) . . . . ?
B8 B7 B11 B10 -0.03(17) . . . . ?
B8 B7 B11 B12 -37.86(12) . . . . ?
B8 B7 B12 B9 37.40(13) . . . . ?
B8 B7 B12 B10 100.45(15) . . . . ?
B8 B7 B12 B11 137.96(13) . . . . ?
B8 B9 B10 B5 -100.67(14) . . . . ?
B8 B9 B10 B6 -63.13(17) . . . . ?
B8 B9 B10 B11 0.34(17) . . . . ?
B8 B9 B10 B12 37.84(12) . . . . ?
B8 B9 B12 B7 -37.16(13) . . . . ?
B8 B9 B12 B10 -137.76(13) . . . . ?
B8 B9 B12 B11 -100.20(14) . . . . ?
B9 B4 B5 C1 -135.28(14) . . . . ?
B9 B4 B5 B6 -100.18(14) . . . . ?
B9 B4 B5 B10 -37.27(14) . . . . ?
B9 B4 B8 B3 137.92(14) . . . . ?
B9 B4 B8 B7 100.39(15) . . . . ?
B9 B4 B8 B12 36.82(13) . . . . ?
B9 B5 B6 C1 -97.91(14) . . . . ?
B9 B5 B6 C2 -61.81(15) . . . . ?
B9 B5 B6 B10 37.35(13) . . . . ?
B9 B5 B6 B11 -0.57(18) . . . . ?
B9 B5 B10 B6 -138.06(14) . . . . ?
B9 B5 B10 B11 -100.39(16) . . . . ?
B9 B5 B10 B12 -37.16(13) . . . . ?
B9 B8 B12 B7 138.02(13) . . . . ?
B9 B8 B12 B10 37.56(13) . . . . ?
B9 B8 B12 B11 100.70(14) . . . . ?
B9 B10 B11 C2 -61.65(16) . . . . ?
B9 B10 B11 B6 -101.10(14) . . . . ?
B9 B10 B11 B7 -0.19(17) . . . . ?
B9 B10 B11 B12 37.60(12) . . . . ?
B9 B10 B12 B7 -100.37(15) . . . . ?
B9 B10 B12 B8 -37.65(13) . . . . ?
B9 B10 B12 B11 -137.82(13) . . . . ?
B10 B5 B6 C1 -135.25(13) . . . . ?
B10 B5 B6 C2 -99.16(13) . . . . ?
B10 B5 B6 B11 -37.92(13) . . . . ?
B10 B5 B9 B4 138.26(14) . . . . ?
B10 B5 B9 B8 100.94(16) . . . . ?
B10 B5 B9 B12 37.26(14) . . . . ?
B10 B6 B11 C2 -134.33(14) . . . . ?
B10 B6 B11 B7 -100.86(16) . . . . ?
B10 B6 B11 B12 -37.10(14) . . . . ?
B10 B9 B12 B7 100.60(14) . . . . ?
B10 B9 B12 B8 137.76(13) . . . . ?
B10 B9 B12 B11 37.56(13) . . . . ?
B10 B11 B12 B7 -137.89(14) . . . . ?
B10 B11 B12 B8 -100.73(15) . . . . ?
B10 B11 B12 B9 -37.51(13) . . . . ?
B11 C2 B3 C1 -102.57(13) . . . . ?
B11 C2 B3 B4 -65.98(15) . . . . ?
B11 C2 B3 B7 36.59(13) . . . . ?
B11 C2 B3 B8 -3.25(17) . . . . ?
B11 C2 B6 C1 139.21(13) . . . . ?
B11 C2 B6 B5 102.83(14) . . . . ?
B11 C2 B6 B10 40.09(14) . . . . ?
B11 C2 B7 B3 -142.15(13) . . . . ?
B11 C2 B7 B8 -102.60(14) . . . . ?
B11 C2 B7 B12 -39.75(13) . . . . ?
B11 B6 B10 B5 137.90(14) . . . . ?
B11 B6 B10 B9 100.36(15) . . . . ?
B11 B6 B10 B12 36.88(14) . . . . ?
B11 B7 B8 B3 -100.66(13) . . . . ?
B11 B7 B8 B4 -63.18(16) . . . . ?
B11 B7 B8 B9 0.24(16) . . . . ?
B11 B7 B8 B12 37.63(12) . . . . ?
B11 B7 B12 B8 -137.96(13) . . . . ?
B11 B7 B12 B9 -100.56(15) . . . . ?
B11 B7 B12 B10 -37.51(14) . . . . ?
B11 B10 B12 B7 37.45(13) . . . . ?
B11 B10 B12 B8 100.17(14) . . . . ?
B11 B10 B12 B9 137.82(13) . . . . ?
B12 B7 B8 B3 -138.29(13) . . . . ?
B12 B7 B8 B4 -100.81(15) . . . . ?
B12 B7 B8 B9 -37.39(12) . . . . ?
B12 B7 B11 C2 134.50(14) . . . . ?
B12 B7 B11 B6 100.86(16) . . . . ?
B12 B7 B11 B10 37.83(12) . . . . ?
B12 B8 B9 B4 -138.78(14) . . . . ?
B12 B8 B9 B5 -101.25(17) . . . . ?
B12 B8 B9 B10 -37.85(12) . . . . ?
B12 B9 B10 B5 -138.51(13) . . . . ?
B12 B9 B10 B6 -100.97(15) . . . . ?
B12 B9 B10 B11 -37.50(12) . . . . ?
B12 B10 B11 C2 -99.25(14) . . . . ?
B12 B10 B11 B6 -138.70(14) . . . . ?
B12 B10 B11 B7 -37.80(12) . . . . ?
